data_2004471
loop_
_publ_author_name
'Cheng, B.'
'Scheidt, W. R.'

_publ_section_title
;
 Chloro(5,10,15,20-tetraphenylporphyrinato)manganese(III) with
 4/<i>m</i> Symmetry
;
_journal_issue 2
_journal_name_full 'Acta Crystallographica Section C'
_journal_page_first 361
_journal_page_last 363
_journal_paper_doi 10.1107/S0108270195009371
_journal_volume 52
_journal_year 1996
_chemical_formula_moiety 'C44 H28 Cl Mn N4'
_chemical_formula_sum 'C44 H28 Cl Mn N4'
_chemical_formula_weight 703.09
_chemical_name_systematic
;
Chloro-(5,10,15,20-Tetraphenylporphinato)manganese(III)
;
_space_group_IT_number 87
_symmetry_cell_setting tetragonal
_symmetry_space_group_name_Hall '-I 4'
_symmetry_space_group_name_H-M 'I 4/m'
_cell_angle_alpha 90.00
_cell_angle_beta 90.00
_cell_angle_gamma 90.00
_cell_formula_units_Z 2
_cell_length_a 13.463(3)
_cell_length_b 13.463(3)
_cell_length_c 9.864(4)
_cell_measurement_reflns_used 246
_cell_measurement_temperature 293(2)
_cell_measurement_theta_max 20.8
_cell_measurement_theta_min 5.1
_cell_volume 1787.9(9)
_computing_cell_refinement MADNES
_computing_data_collection 'MADNES (Messerschmitt & Pflugrath, 1987)'
_computing_data_reduction MADNES
_computing_molecular_graphics 'ORTEPII (Johnson, 1976)'
_computing_publication_material SHELXL93
_computing_structure_refinement 'SHELXL93 (Sheldrick, 1993)'
_computing_structure_solution 'SHELXS86 (Sheldrick, 1990)'
_diffrn_ambient_temperature 293(2)
_diffrn_measurement_device 'Enraf-Nonius FAST area-detector'
_diffrn_measurement_method 'Ellipsoid-mask fitting'
_diffrn_radiation_monochromator graphite
_diffrn_radiation_source 'rotating anode'
_diffrn_radiation_type MoK\a
_diffrn_radiation_wavelength 0.71073
_diffrn_reflns_av_R_equivalents 0.0603
_diffrn_reflns_av_sigmaI/netI 0.0345
_diffrn_reflns_limit_h_max 15
_diffrn_reflns_limit_h_min -15
_diffrn_reflns_limit_k_max 16
_diffrn_reflns_limit_k_min -16
_diffrn_reflns_limit_l_max 7
_diffrn_reflns_limit_l_min -12
_diffrn_reflns_number 4391
_diffrn_reflns_reduction_process 'MADNES (Messerschmitt & Pflugrath, 1987)'
_diffrn_reflns_theta_max 26.62
_diffrn_reflns_theta_min 2.14
_diffrn_standards_decay_% 'No measurable crystal decay'
_exptl_absorpt_coefficient_mu 0.481
_exptl_crystal_colour black
_exptl_crystal_density_diffrn 1.306
_exptl_crystal_density_method none
_exptl_crystal_description 'rectangular prism'
_exptl_crystal_F_000 724
_exptl_crystal_size_max 0.35
_exptl_crystal_size_mid 0.25
_exptl_crystal_size_min 0.10
_refine_diff_density_max 0.306
_refine_diff_density_min -0.348
_refine_ls_extinction_method none
_refine_ls_goodness_of_fit_all 1.101
_refine_ls_goodness_of_fit_obs 1.084
_refine_ls_hydrogen_treatment 'H atoms idealized, riding model (C-H  0.93 \%A)'
_refine_ls_matrix_type full
_refine_ls_number_parameters 73
_refine_ls_number_reflns 946
_refine_ls_number_restraints 0
_refine_ls_restrained_S_all 1.101
_refine_ls_restrained_S_obs 1.084
_refine_ls_R_factor_all 0.0713
_refine_ls_R_factor_obs 0.0546
_refine_ls_shift/esd_max 0.001
_refine_ls_shift/esd_mean 0.000
_refine_ls_structure_factor_coef Fsqd
_refine_ls_weighting_details 'w=1/[\s^2^(Fo^2^)+(0.0641P)^2^+2.7218P] where P=(Fo^2^+2Fc^2^)/3'
_refine_ls_weighting_scheme calc
_refine_ls_wR_factor_all 0.1466
_refine_ls_wR_factor_obs 0.1293
_reflns_number_observed 771
_reflns_number_total 946
_reflns_observed_criterion >2sigma(I)
_cod_data_source_file bk1136.cif
_cod_data_source_block MnTPPCl
_cod_depositor_comments
;
The following automatic conversions were performed:

'_refine_ls_weighting_scheme' value
'w=1/[\s^2^(Fo^2^)+(0.0641P)^2^+2.7218P] where P=(Fo^2^+2Fc^2^)/3'
was changed to 'calc'. New tag '_refine_ls_weighting_details' was
created. The value of the new tag was set to
'w=1/[\s^2^(Fo^2^)+(0.0641P)^2^+2.7218P] where P=(Fo^2^+2Fc^2^)/3'.

Automatic conversion script
Id: cif_fix_values 3143 2015-03-26 13:38:13Z robertas 
;
_cod_database_code 2004471

loop_
_symmetry_equiv_pos_as_xyz
'x, y, z'
'-x, -y, z'
'-y, x, z'
'y, -x, z'
'x+1/2, y+1/2, z+1/2'
'-x+1/2, -y+1/2, z+1/2'
'-y+1/2, x+1/2, z+1/2'
'y+1/2, -x+1/2, z+1/2'
'-x, -y, -z'
'x, y, -z'
'y, -x, -z'
'-y, x, -z'
'-x+1/2, -y+1/2, -z+1/2'
'x+1/2, y+1/2, -z+1/2'
'y+1/2, -x+1/2, -z+1/2'
'-y+1/2, x+1/2, -z+1/2'

loop_
_atom_site_aniso_label
_atom_site_aniso_U_11
_atom_site_aniso_U_22
_atom_site_aniso_U_33
_atom_site_aniso_U_12
_atom_site_aniso_U_13
_atom_site_aniso_U_23
Mn 0.0308(4) 0.0308(4) 0.042(6) 0.000 0.000 0.000
Cl 0.0581(11) 0.0581(11) 0.049(2) 0.000 0.000 0.000
N 0.033(2) 0.036(2) 0.062(2) 0.0016(12) 0.000 0.000
C(a1) 0.039(2) 0.031(2) 0.063(3) -0.0006(15) 0.000 0.000
C(a2) 0.037(2) 0.035(2) 0.057(2) 0.0036(14) 0.000 0.000
C(b1) 0.048(2) 0.034(2) 0.082(3) 0.000(2) 0.000 0.000
C(b2) 0.045(2) 0.035(2) 0.078(3) 0.009(2) 0.000 0.000
C(m1) 0.038(2) 0.040(2) 0.052(2) -0.004(2) 0.000 0.000
C(11) 0.038(2) 0.033(2) 0.059(2) -0.0011(14) 0.000 0.000
C(12) 0.086(2) 0.061(2) 0.056(2) -0.023(2) 0.005(2) 0.003(2)
C(13) 0.085(3) 0.060(2) 0.090(3) -0.025(2) 0.013(2) 0.019(2)
C(14) 0.049(3) 0.036(2) 0.124(5) -0.006(2) 0.000 0.000

loop_
_atom_site_label
_atom_site_occupancy
_atom_site_fract_x
_atom_site_fract_y
_atom_site_fract_z
_atom_site_U_iso_or_equiv
_atom_site_thermal_displace_type
_atom_site_calc_flag
_atom_site_refinement_flags
_atom_site_type_symbol
Mn .50 .0000 .0000 .0158(15) .034(2) Uani d SP Mn
Cl .50 .0000 .0000 .2486(3) .0551(8) Uani d SP Cl
N 1 -.0379(2) .1433(2) .0000 .0435(8) Uani d S N
C(a1) 1 .0249(3) .2240(3) .0000 .0443(9) Uani d S C
C(a2) 1 -0.1329(3) .1822(3) .0000 .0429(9) Uani d S C
C(b1) 1 -.0316(3) .3134(3) .0000 .0546(11) Uani d S C
C(b2) 1 -0.1273(3) .2882(3) .0000 .0526(11) Uani d S C
C(m1) 1 .1279(3) .2203(3) .0000 .0431(9) Uani d S C
C(11) 1 .1841(3) .3155(3) .0000 .0434(9) Uani d S C
C(12) 1 .2109(3) .3602(3) -0.1190(4) .0673(10) Uani d . C
C(13) 1 .2655(3) .4474(3) -0.1179(5) .0786(12) Uani d . C
C(14) 1 .2935(3) .4898(3) .0000 .0694(15) Uani d S C
H(b1) 1 -0.0064 .3777 .0000 .065 Uiso calc SR H
H(b2) 1 -0.1809 .3318 .0000 .063 Uiso calc SR H
H(12) 1 .1923 .3319 -0.2011 .081 Uiso calc R H
H(13) 1 .2832 .4770 -0.1996 .094 Uiso calc R H
H(14) 1 .3315 .5475 .0000 .083 Uiso calc SR H

loop_
_atom_type_symbol
_atom_type_description
_atom_type_scat_dispersion_real
_atom_type_scat_dispersion_imag
_atom_type_scat_source
Mn Mn 0.3368 0.7283 'International Tables Vol C Tables 4.2.6.8 and 6.1.1.4'
Cl Cl 0.1484 0.1585 'International Tables Vol C Tables 4.2.6.8 and 6.1.1.4'
N N 0.0061 0.0033 'International Tables Vol C Tables 4.2.6.8 and 6.1.1.4'
C C 0.0033 0.0016 'International Tables Vol C Tables 4.2.6.8 and 6.1.1.4'
H H 0.0000 0.0000 'International Tables Vol C Tables 4.2.6.8 and 6.1.1.4'

loop_
_geom_angle_atom_site_label_1
_geom_angle_atom_site_label_2
_geom_angle_atom_site_label_3
_geom_angle_site_symmetry_1
_geom_angle_site_symmetry_3
_geom_angle
_geom_angle_publ_flag
Mn Mn N 9 3 85.5(4) ?
Mn Mn N 9 9 85.5(4) ?
N Mn N 3 9 89.65(6) ?
Mn Mn N 9 . 85.5(4) y
N Mn N 3 . 89.65(6) y
N Mn N 9 . 171.1(8) y
Mn Mn N 9 11 85.5(4) ?
N Mn N 3 11 171.1(8) ?
N Mn N 9 11 89.65(6) ?
N Mn N . 11 89.65(6) ?
Mn Mn Cl 9 . 180.0 ?
N Mn Cl 3 . 94.5(4) ?
N Mn Cl 9 . 94.5(4) ?
N Mn Cl . . 94.5(4) y
N Mn Cl 11 . 94.5(4) ?
Mn Mn Cl 9 9 0.0 ?
N Mn Cl 3 9 85.5(4) ?
N Mn Cl 9 9 85.5(4) ?
N Mn Cl . 9 85.5(4) ?
N Mn Cl 11 9 85.5(4) ?
Cl Mn Cl . 9 180.0 ?
Mn Cl Mn . 9 0.0 ?
C(a1) N C(a2) . . 105.7(3) y
C(a1) N Mn . . 127.1(2) y
C(a2) N Mn . . 126.9(2) y
C(a1) N Mn . 9 127.1(2) ?
C(a2) N Mn . 9 126.9(2) ?
Mn N Mn . 9 8.9(8) y
N C(a1) C(m1) . . 125.9(3) y
N C(a1) C(b1) . . 109.7(3) y
C(m1) C(a1) C(b1) . . 124.4(4) y
N C(a2) C(m1) . 3 125.9(3) y
N C(a2) C(b2) . . 109.2(3) y
C(m1) C(a2) C(b2) 3 . 124.9(4) y
C(b2) C(b1) C(a1) . . 107.6(3) y
C(b1) C(b2) C(a2) . . 107.8(3) y
C(a2) C(m1) C(a1) 11 . 123.9(3) y
C(a1) C(m1) C(11) . . 118.5(3) y
C(a2) C(m1) C(11) 11 . 117.6(3) y
C(12) C(11) C(12) 10 . 118.2(4) y
C(12) C(11) C(m1) 10 . 120.9(2) ?
C(12) C(11) C(m1) . . 120.9(2) y
C(11) C(12) C(13) . . 120.5(3) y
C(14) C(13) C(12) . . 120.9(4) y
C(13) C(14) C(13) . 10 119.0(4) y

loop_
_geom_bond_atom_site_label_1
_geom_bond_atom_site_label_2
_geom_bond_site_symmetry_2
_geom_bond_distance
_geom_bond_publ_flag
Mn Mn 9 0.31(3) y
Mn N 3 2.002(3) ?
Mn N 9 2.002(3) ?
Mn N . 2.002(3) y
Mn N 11 2.002(3) ?
Mn Cl . 2.297(15) y
Mn Cl 9 2.609(15) y
Cl Mn 9 2.609(15) ?
N C(a1) . 1.377(5) y
N C(a2) . 1.381(5) y
N Mn 9 2.002(3) ?
C(a1) C(m1) . 1.387(5) y
C(a1) C(b1) . 1.424(5) y
C(a2) C(m1) 3 1.385(5) y
C(a2) C(b2) . 1.429(5) y
C(b1) C(b2) . 1.332(6) y
C(m1) C(a2) 11 1.385(5) ?
C(m1) C(11) . 1.488(5) y
C(11) C(12) 10 1.368(4) ?
C(11) C(12) . 1.368(4) y
C(12) C(13) . 1.384(5) y
C(13) C(14) . 1.350(5) y
C(14) C(13) 10 1.350(5) ?
